data_4082090
loop_
_publ_author_name
'Hong, Jianquan'
'Zhang, Lixin'
'Wang, Kai'
'Chen, Zhenxia'
'Wu, Limin'
'Zhou, Xigeng'

_publ_section_title
;
 Synthesis, Structural Characterization, and Reactivity of Mono(amidinate)
 Rare-Earth-Metal Bis(aminobenzyl) Complexes
;
_journal_issue 24
_journal_name_full Organometallics
_journal_page_first 7312
_journal_paper_doi 10.1021/om400787j
_journal_volume 32
_journal_year 2013
_chemical_formula_sum 'C39 H55 Cl2 N2 O2 Sc'
_chemical_formula_weight 699.71
_chemical_name_systematic
; 
 ? 
;
_space_group_IT_number 19
_symmetry_cell_setting orthorhombic
_symmetry_space_group_name_Hall 'P 2ac 2ab'
_symmetry_space_group_name_H-M 'P 21 21 21'
_atom_sites_solution_hydrogens geom
_atom_sites_solution_primary direct
_atom_sites_solution_secondary difmap
_audit_creation_method SHELXL-97
_cell_angle_alpha 90.00
_cell_angle_beta 90.00
_cell_angle_gamma 90.00
_cell_formula_units_Z 4
_cell_length_a 10.616(6)
_cell_length_b 17.064(10)
_cell_length_c 22.178(13)
_cell_measurement_reflns_used 3375
_cell_measurement_temperature 293(2)
_cell_measurement_theta_max 20.64
_cell_measurement_theta_min 2.39
_cell_volume 4018(4)
_computing_cell_refinement 'Bruker SMART'
_computing_data_collection 'Bruker SMART'
_computing_data_reduction 'Bruker SHELXTL'
_computing_molecular_graphics 'Bruker SHELXTL'
_computing_publication_material 'Bruker SHELXTL'
_computing_structure_refinement 'SHELXL-97 (Sheldrick, 1997)'
_computing_structure_solution 'SHELXS-97 (Sheldrick, 1990)'
_diffrn_ambient_temperature 293(2)
_diffrn_measured_fraction_theta_full 1.000
_diffrn_measured_fraction_theta_max 1.000
_diffrn_measurement_device_type 'CCD area detector'
_diffrn_measurement_method 'phi and omega scans'
_diffrn_radiation_monochromator graphite
_diffrn_radiation_source 'fine-focus sealed tube'
_diffrn_radiation_type MoK\a
_diffrn_radiation_wavelength 0.71073
_diffrn_reflns_av_R_equivalents 0.0618
_diffrn_reflns_av_sigmaI/netI 0.0881
_diffrn_reflns_limit_h_max 12
_diffrn_reflns_limit_h_min -12
_diffrn_reflns_limit_k_max 20
_diffrn_reflns_limit_k_min -19
_diffrn_reflns_limit_l_max 26
_diffrn_reflns_limit_l_min -19
_diffrn_reflns_number 16011
_diffrn_reflns_theta_full 25.00
_diffrn_reflns_theta_max 25.00
_diffrn_reflns_theta_min 1.51
_exptl_absorpt_coefficient_mu 0.349
_exptl_absorpt_correction_T_max 0.9528
_exptl_absorpt_correction_T_min 0.9335
_exptl_absorpt_correction_type multi-scan
_exptl_absorpt_process_details sadabs
_exptl_crystal_colour colorless
_exptl_crystal_density_diffrn 1.157
_exptl_crystal_density_method 'not measured'
_exptl_crystal_description block
_exptl_crystal_F_000 1496
_exptl_crystal_size_max 0.20
_exptl_crystal_size_mid 0.18
_exptl_crystal_size_min 0.14
_refine_diff_density_max 0.199
_refine_diff_density_min -0.218
_refine_diff_density_rms 0.035
_refine_ls_abs_structure_details 'Flack H D (1983), Acta Cryst. A39, 876-881'
_refine_ls_abs_structure_Flack 0.01(4)
_refine_ls_extinction_method none
_refine_ls_goodness_of_fit_ref 1.071
_refine_ls_hydrogen_treatment constr
_refine_ls_matrix_type full
_refine_ls_number_parameters 415
_refine_ls_number_reflns 7044
_refine_ls_number_restraints 12
_refine_ls_restrained_S_all 1.113
_refine_ls_R_factor_all 0.1074
_refine_ls_R_factor_gt 0.0496
_refine_ls_shift/su_max 0.001
_refine_ls_shift/su_mean 0.000
_refine_ls_structure_factor_coef Fsqd
_refine_ls_weighting_details 'calc w=1/[\s\^2\^(Fo\^2\^)+(0.0173P)\^2\^+0.0000P] where P=(Fo\^2\^+2Fc\^2\^)/3'
_refine_ls_weighting_scheme calc
_refine_ls_wR_factor_gt 0.0739
_refine_ls_wR_factor_ref 0.0816
_reflns_number_gt 3782
_reflns_number_total 7044
_reflns_threshold_expression >2sigma(I)
_cod_data_source_file om400787j_si_003.cif
_cod_data_source_block complex_2a
_cod_depositor_comments
;
The following automatic conversions were performed:

'_symmetry_cell_setting' value 'Orthorhombic' changed to
'orthorhombic' according to
/home/saulius/struct/CIF-dictionaries/cif_core.dic dictionary named
'cif_core.dic' version 2.4.2 from 2011-04-26.

Automatic conversion script
Id: cif_fix_values 1891 2012-01-12 08:04:46Z andrius 
;
_cod_original_sg_symbol_H-M P2(1)2(1)2(1)
_cod_database_code 4082090

loop_
_symmetry_equiv_pos_as_xyz
'x, y, z'
'-x+1/2, -y, z+1/2'
'-x, y+1/2, -z+1/2'
'x+1/2, -y+1/2, -z'

loop_
_atom_site_label
_atom_site_type_symbol
_atom_site_fract_x
_atom_site_fract_y
_atom_site_fract_z
_atom_site_U_iso_or_equiv
_atom_site_adp_type
_atom_site_occupancy
_atom_site_symmetry_multiplicity
_atom_site_calc_flag
_atom_site_refinement_flags
Sc1 Sc 0.08081(7) 0.39096(4) 0.94670(3) 0.0593(2) Uani 1 1 d .
C1 C 0.0945(3) 0.5286(2) 0.89536(17) 0.0451(9) Uani 1 1 d .
C2 C 0.1048(4) 0.6070(2) 0.86559(16) 0.0527(10) Uani 1 1 d .
C3 C 0.0445(4) 0.6720(3) 0.88788(19) 0.0741(13) Uani 1 1 d .
H3A H -0.0065 0.6671 0.9218 0.089 Uiso 1 1 calc R
C4 C 0.0580(5) 0.7440(3) 0.8612(2) 0.0994(17) Uani 1 1 d .
H4A H 0.0157 0.7871 0.8770 0.119 Uiso 1 1 calc R
C5 C 0.1333(5) 0.7529(3) 0.8115(2) 0.0943(18) Uani 1 1 d .
H5A H 0.1416 0.8015 0.7929 0.113 Uiso 1 1 calc R
C6 C 0.1933(5) 0.6917(3) 0.7906(2) 0.0936(17) Uani 1 1 d .
H6A H 0.2457 0.6979 0.7574 0.112 Uiso 1 1 calc R
C7 C 0.1816(4) 0.6182(3) 0.81619(18) 0.0771(14) Uani 1 1 d .
H7A H 0.2257 0.5761 0.8000 0.093 Uiso 1 1 calc R
C8 C 0.1325(4) 0.5777(2) 0.99648(18) 0.0514(10) Uani 1 1 d .
C9 C 0.0424(4) 0.6024(2) 1.03882(18) 0.0593(11) Uani 1 1 d .
C10 C 0.0767(5) 0.6603(2) 1.07968(18) 0.0733(13) Uani 1 1 d .
H10A H 0.0190 0.6770 1.1085 0.088 Uiso 1 1 calc R
C11 C 0.1934(6) 0.6928(3) 1.0781(2) 0.0871(15) Uani 1 1 d .
H11A H 0.2138 0.7333 1.1044 0.104 Uiso 1 1 calc R
C12 C 0.2801(4) 0.6664(3) 1.0383(2) 0.0779(14) Uani 1 1 d .
H12A H 0.3604 0.6883 1.0388 0.094 Uiso 1 1 calc R
C13 C 0.2541(4) 0.6092(3) 0.99771(18) 0.0586(10) Uani 1 1 d .
C14 C -0.0886(4) 0.5667(3) 1.0416(2) 0.0840(13) Uani 1 1 d .
H14A H -0.0827 0.5164 1.0204 0.101 Uiso 1 1 calc R
C15 C -0.1832(5) 0.6115(4) 1.0097(3) 0.179(3) Uani 1 1 d .
H15A H -0.1535 0.6233 0.9699 0.269 Uiso 1 1 calc R
H15B H -0.1992 0.6595 1.0310 0.269 Uiso 1 1 calc R
H15C H -0.2595 0.5816 1.0071 0.269 Uiso 1 1 calc R
C16 C -0.1336(5) 0.5475(4) 1.1041(2) 0.160(3) Uani 1 1 d .
H16A H -0.2161 0.5247 1.1020 0.240 Uiso 1 1 calc R
H16B H -0.1368 0.5945 1.1278 0.240 Uiso 1 1 calc R
H16C H -0.0766 0.5109 1.1225 0.240 Uiso 1 1 calc R
C17 C 0.3608(4) 0.5800(2) 0.9577(2) 0.0723(13) Uani 1 1 d .
H17A H 0.3257 0.5422 0.9290 0.087 Uiso 1 1 calc R
C18 C 0.4221(5) 0.6469(3) 0.9217(2) 0.1160(18) Uani 1 1 d .
H18A H 0.3594 0.6723 0.8974 0.174 Uiso 1 1 calc R
H18B H 0.4868 0.6259 0.8961 0.174 Uiso 1 1 calc R
H18C H 0.4585 0.6841 0.9490 0.174 Uiso 1 1 calc R
C19 C 0.4613(4) 0.5379(3) 0.9958(2) 0.1084(16) Uani 1 1 d .
H19A H 0.4229 0.4955 1.0176 0.163 Uiso 1 1 calc R
H19B H 0.4979 0.5742 1.0238 0.163 Uiso 1 1 calc R
H19C H 0.5258 0.5175 0.9698 0.163 Uiso 1 1 calc R
C20 C 0.0520(4) 0.4596(2) 0.80193(18) 0.0505(10) Uani 1 1 d .
C21 C 0.1432(4) 0.4287(2) 0.7623(2) 0.0630(12) Uani 1 1 d .
C22 C 0.1150(5) 0.4280(3) 0.7008(2) 0.0817(15) Uani 1 1 d .
H22A H 0.1749 0.4097 0.6737 0.098 Uiso 1 1 calc R
C23 C 0.0026(6) 0.4535(3) 0.6796(2) 0.0850(16) Uani 1 1 d .
H23A H -0.0140 0.4527 0.6385 0.102 Uiso 1 1 calc R
C24 C -0.0862(5) 0.4803(2) 0.7190(2) 0.0795(14) Uani 1 1 d .
H24A H -0.1635 0.4969 0.7040 0.095 Uiso 1 1 calc R
C25 C -0.0650(4) 0.4836(2) 0.78070(19) 0.0590(11) Uani 1 1 d .
C26 C 0.2663(5) 0.3965(4) 0.7849(2) 0.1012(18) Uani 1 1 d .
H26A H 0.2666 0.3998 0.8290 0.121 Uiso 1 1 calc R
C27 C 0.3772(6) 0.4419(4) 0.7613(4) 0.236(5) Uani 1 1 d .
H27A H 0.3684 0.4961 0.7721 0.354 Uiso 1 1 calc R
H27B H 0.3807 0.4372 0.7182 0.354 Uiso 1 1 calc R
H27C H 0.4534 0.4214 0.7785 0.354 Uiso 1 1 calc R
C28 C 0.2854(5) 0.3129(4) 0.7674(3) 0.157(3) Uani 1 1 d .
H28A H 0.2168 0.2819 0.7824 0.236 Uiso 1 1 calc R
H28B H 0.3631 0.2942 0.7842 0.236 Uiso 1 1 calc R
H28C H 0.2885 0.3089 0.7242 0.236 Uiso 1 1 calc R
C29 C -0.1718(4) 0.5104(3) 0.8206(2) 0.0847(15) Uani 1 1 d .
H29A H -0.1399 0.5121 0.8620 0.102 Uiso 1 1 calc R
C30 C -0.2202(4) 0.5929(3) 0.8050(2) 0.124(2) Uani 1 1 d .
H30A H -0.1519 0.6296 0.8072 0.187 Uiso 1 1 calc R
H30B H -0.2847 0.6077 0.8331 0.187 Uiso 1 1 calc R
H30C H -0.2544 0.5928 0.7649 0.187 Uiso 1 1 calc R
C31 C -0.2787(4) 0.4505(4) 0.8188(2) 0.137(2) Uani 1 1 d .
H31A H -0.2463 0.3997 0.8289 0.205 Uiso 1 1 calc R
H31B H -0.3143 0.4491 0.7790 0.205 Uiso 1 1 calc R
H31C H -0.3425 0.4652 0.8473 0.205 Uiso 1 1 calc R
C32 C 0.0153(7) 0.3104(4) 1.0732(3) 0.178(3) Uani 1 1 d U
H32A H 0.0243 0.2607 1.0524 0.214 Uiso 1 1 calc R
H32B H -0.0732 0.3246 1.0737 0.214 Uiso 1 1 calc R
C33 C 0.0625(9) 0.3046(6) 1.1329(4) 0.232(4) Uani 1 1 d U
H33A H -0.0069 0.3025 1.1613 0.278 Uiso 1 1 calc R
H33B H 0.1116 0.2570 1.1372 0.278 Uiso 1 1 calc R
C34 C 0.1387(8) 0.3704(5) 1.1454(3) 0.210(4) Uani 1 1 d .
H34A H 0.2126 0.3550 1.1682 0.252 Uiso 1 1 calc R
H34B H 0.0921 0.4090 1.1684 0.252 Uiso 1 1 calc R
C35 C 0.1756(5) 0.4027(4) 1.0858(2) 0.128(2) Uani 1 1 d .
H35A H 0.1699 0.4594 1.0857 0.153 Uiso 1 1 calc R
H35B H 0.2610 0.3875 1.0756 0.153 Uiso 1 1 calc R
C36 C -0.0206(5) 0.2490(3) 0.8627(3) 0.130(2) Uani 1 1 d .
H36A H -0.0149 0.2822 0.8273 0.156 Uiso 1 1 calc R
H36B H -0.1058 0.2516 0.8784 0.156 Uiso 1 1 calc R
C37 C 0.0140(6) 0.1670(3) 0.8477(3) 0.147(3) Uani 1 1 d .
H37A H -0.0598 0.1335 0.8479 0.176 Uiso 1 1 calc R
H37B H 0.0534 0.1642 0.8083 0.176 Uiso 1 1 calc R
C38 C 0.1036(7) 0.1430(3) 0.8955(3) 0.172(3) Uani 1 1 d .
H38A H 0.0675 0.1012 0.9196 0.206 Uiso 1 1 calc R
H38B H 0.1811 0.1240 0.8775 0.206 Uiso 1 1 calc R
C39 C 0.1280(6) 0.2067(3) 0.9310(3) 0.166(3) Uani 1 1 d .
H39A H 0.2182 0.2156 0.9329 0.199 Uiso 1 1 calc R
H39B H 0.0980 0.1969 0.9716 0.199 Uiso 1 1 calc R
N1 N 0.0986(2) 0.51723(15) 0.95529(14) 0.0483(7) Uani 1 1 d .
N2 N 0.0795(3) 0.46093(16) 0.86486(13) 0.0484(8) Uani 1 1 d .
O1 O 0.0870(3) 0.36915(17) 1.04409(13) 0.0947(9) Uani 1 1 d .
O2 O 0.0682(3) 0.27323(16) 0.90749(14) 0.0903(10) Uani 1 1 d .
Cl1 Cl 0.30595(10) 0.36524(7) 0.94865(6) 0.0876(4) Uani 1 1 d .
Cl2 Cl -0.14633(10) 0.38162(7) 0.95686(6) 0.0888(4) Uani 1 1 d .

loop_
_atom_site_aniso_label
_atom_site_aniso_U_11
_atom_site_aniso_U_22
_atom_site_aniso_U_33
_atom_site_aniso_U_23
_atom_site_aniso_U_13
_atom_site_aniso_U_12
Sc1 0.0659(5) 0.0532(5) 0.0588(5) 0.0072(4) -0.0082(5) -0.0065(4)
C1 0.041(2) 0.048(3) 0.046(3) 0.001(2) -0.002(2) 0.002(2)
C2 0.066(3) 0.048(3) 0.045(2) 0.002(2) 0.002(2) -0.005(2)
C3 0.097(4) 0.059(3) 0.066(3) 0.014(3) 0.018(3) 0.014(3)
C4 0.160(5) 0.058(4) 0.080(4) 0.013(3) 0.024(4) 0.027(3)
C5 0.169(6) 0.056(4) 0.058(4) 0.000(3) 0.021(3) -0.008(3)
C6 0.152(5) 0.062(4) 0.066(4) 0.004(3) 0.042(3) -0.014(3)
C7 0.110(4) 0.056(3) 0.065(3) -0.005(3) 0.034(3) -0.004(3)
C8 0.067(3) 0.046(3) 0.041(3) 0.008(2) -0.009(2) -0.007(2)
C9 0.074(3) 0.053(3) 0.051(3) 0.001(2) 0.007(2) -0.006(2)
C10 0.100(4) 0.065(3) 0.055(3) -0.006(2) 0.013(3) 0.015(3)
C11 0.115(4) 0.073(4) 0.073(4) -0.016(3) -0.023(4) -0.007(4)
C12 0.081(3) 0.078(4) 0.075(4) -0.017(3) -0.008(3) -0.007(3)
C13 0.065(3) 0.059(3) 0.051(3) -0.007(3) -0.008(2) -0.008(2)
C14 0.076(3) 0.088(3) 0.088(4) -0.021(3) 0.028(3) -0.007(3)
C15 0.069(4) 0.267(9) 0.201(7) 0.103(7) -0.029(4) -0.053(5)
C16 0.124(5) 0.218(7) 0.138(5) 0.071(5) 0.050(4) -0.024(5)
C17 0.055(2) 0.086(3) 0.076(3) -0.012(3) 0.000(3) -0.012(2)
C18 0.109(4) 0.121(4) 0.118(4) -0.011(3) 0.020(3) -0.052(4)
C19 0.068(3) 0.131(4) 0.127(4) -0.018(4) -0.020(3) 0.014(3)
C20 0.062(3) 0.040(2) 0.050(3) -0.002(2) 0.000(2) -0.003(2)
C21 0.080(3) 0.065(3) 0.044(3) -0.009(2) -0.004(3) -0.006(2)
C22 0.112(5) 0.069(3) 0.064(4) -0.005(3) 0.010(3) -0.014(3)
C23 0.136(5) 0.063(3) 0.055(3) 0.000(3) -0.021(4) 0.005(3)
C24 0.103(4) 0.064(3) 0.071(4) 0.001(3) -0.030(3) 0.001(3)
C25 0.069(3) 0.055(3) 0.053(3) 0.002(2) -0.012(3) -0.007(2)
C26 0.085(4) 0.150(6) 0.069(3) -0.017(4) 0.006(3) 0.034(4)
C27 0.075(5) 0.194(8) 0.438(14) -0.077(9) 0.011(6) -0.014(5)
C28 0.146(6) 0.122(6) 0.204(7) 0.034(5) -0.020(5) 0.061(5)
C29 0.060(3) 0.110(5) 0.084(4) 0.005(3) -0.021(3) 0.001(3)
C30 0.106(4) 0.140(6) 0.127(5) -0.007(4) -0.019(4) 0.055(4)
C31 0.076(4) 0.208(7) 0.126(5) 0.014(5) -0.016(4) -0.032(4)
C32 0.197(5) 0.191(5) 0.146(5) 0.042(4) -0.017(4) -0.075(4)
C33 0.246(6) 0.243(6) 0.206(6) 0.047(5) -0.018(5) -0.044(5)
C34 0.261(9) 0.329(12) 0.040(4) 0.041(6) -0.038(5) -0.031(9)
C35 0.137(5) 0.164(6) 0.081(4) 0.033(4) -0.053(4) -0.061(4)
C36 0.129(5) 0.089(5) 0.172(6) -0.047(4) -0.075(5) 0.003(4)
C37 0.154(6) 0.081(5) 0.205(8) -0.051(5) -0.053(5) 0.015(4)
C38 0.216(8) 0.071(5) 0.228(8) -0.017(5) -0.082(7) 0.025(5)
C39 0.234(8) 0.052(4) 0.212(7) -0.012(5) -0.103(6) 0.034(4)
N1 0.0488(18) 0.055(2) 0.042(2) -0.0014(17) 0.0052(18) -0.0085(15)
N2 0.0595(19) 0.046(2) 0.040(2) -0.0028(15) -0.0064(18) -0.0020(18)
O1 0.101(2) 0.109(2) 0.074(2) 0.0372(19) -0.012(2) -0.034(2)
O2 0.102(2) 0.050(2) 0.119(3) -0.0086(17) -0.042(2) 0.0051(18)
Cl1 0.0718(7) 0.0857(9) 0.1053(10) 0.0077(8) -0.0163(8) 0.0081(6)
Cl2 0.0741(7) 0.0938(9) 0.0984(10) 0.0060(8) 0.0025(7) -0.0255(6)

loop_
_atom_type_symbol
_atom_type_description
_atom_type_scat_dispersion_real
_atom_type_scat_dispersion_imag
_atom_type_scat_source
C C 0.0033 0.0016 'International Tables Vol C Tables 4.2.6.8 and 6.1.1.4'
H H 0.0000 0.0000 'International Tables Vol C Tables 4.2.6.8 and 6.1.1.4'
N N 0.0061 0.0033 'International Tables Vol C Tables 4.2.6.8 and 6.1.1.4'
O O 0.0106 0.0060 'International Tables Vol C Tables 4.2.6.8 and 6.1.1.4'
Cl Cl 0.1484 0.1585 'International Tables Vol C Tables 4.2.6.8 and 6.1.1.4'
Sc Sc 0.2519 0.3716 'International Tables Vol C Tables 4.2.6.8 and 6.1.1.4'

loop_
_geom_angle_atom_site_label_1
_geom_angle_atom_site_label_2
_geom_angle_atom_site_label_3
_geom_angle
N1 Sc1 N2 61.87(11)
N1 Sc1 O1 94.55(12)
N2 Sc1 O1 156.40(12)
N1 Sc1 O2 161.64(12)
N2 Sc1 O2 99.90(12)
O1 Sc1 O2 103.70(12)
N1 Sc1 Cl2 98.26(8)
N2 Sc1 Cl2 96.17(9)
O1 Sc1 Cl2 85.83(9)
O2 Sc1 Cl2 85.18(9)
N1 Sc1 Cl1 95.27(8)
N2 Sc1 Cl1 96.91(9)
O1 Sc1 Cl1 85.54(9)
O2 Sc1 Cl1 84.36(9)
Cl2 Sc1 Cl1 164.47(5)
N1 Sc1 C1 30.89(10)
N2 Sc1 C1 30.99(10)
O1 Sc1 C1 125.44(12)
O2 Sc1 C1 130.83(12)
Cl2 Sc1 C1 98.90(9)
Cl1 Sc1 C1 96.62(9)
N1 C1 N2 112.1(3)
N1 C1 C2 124.3(3)
N2 C1 C2 123.6(3)
N1 C1 Sc1 56.02(17)
N2 C1 Sc1 56.08(18)
C2 C1 Sc1 178.9(3)
C3 C2 C7 116.7(4)
C3 C2 C1 122.0(4)
C7 C2 C1 121.2(4)
C4 C3 C2 121.4(4)
C4 C3 H3A 119.3
C2 C3 H3A 119.3
C3 C4 C5 120.4(5)
C3 C4 H4A 119.8
C5 C4 H4A 119.8
C6 C5 C4 118.7(5)
C6 C5 H5A 120.6
C4 C5 H5A 120.6
C5 C6 C7 122.4(5)
C5 C6 H6A 118.8
C7 C6 H6A 118.8
C2 C7 C6 120.3(4)
C2 C7 H7A 119.8
C6 C7 H7A 119.8
C13 C8 C9 120.0(4)
C13 C8 N1 121.6(4)
C9 C8 N1 118.3(4)
C10 C9 C8 118.1(4)
C10 C9 C14 119.9(4)
C8 C9 C14 122.0(4)
C11 C10 C9 120.8(4)
C11 C10 H10A 119.6
C9 C10 H10A 119.6
C12 C11 C10 120.2(5)
C12 C11 H11A 119.9
C10 C11 H11A 119.9
C11 C12 C13 122.3(5)
C11 C12 H12A 118.9
C13 C12 H12A 118.9
C12 C13 C8 118.5(4)
C12 C13 C17 118.1(4)
C8 C13 C17 123.3(4)
C15 C14 C16 110.2(4)
C15 C14 C9 113.8(4)
C16 C14 C9 114.6(4)
C15 C14 H14A 105.8
C16 C14 H14A 105.8
C9 C14 H14A 105.8
C14 C15 H15A 109.5
C14 C15 H15B 109.5
H15A C15 H15B 109.5
C14 C15 H15C 109.5
H15A C15 H15C 109.5
H15B C15 H15C 109.5
C14 C16 H16A 109.5
C14 C16 H16B 109.5
H16A C16 H16B 109.5
C14 C16 H16C 109.5
H16A C16 H16C 109.5
H16B C16 H16C 109.5
C13 C17 C18 112.0(4)
C13 C17 C19 110.4(4)
C18 C17 C19 109.8(4)
C13 C17 H17A 108.2
C18 C17 H17A 108.2
C19 C17 H17A 108.2
C17 C18 H18A 109.5
C17 C18 H18B 109.5
H18A C18 H18B 109.5
C17 C18 H18C 109.5
H18A C18 H18C 109.5
H18B C18 H18C 109.5
C17 C19 H19A 109.5
C17 C19 H19B 109.5
H19A C19 H19B 109.5
C17 C19 H19C 109.5
H19A C19 H19C 109.5
H19B C19 H19C 109.5
C25 C20 C21 120.9(4)
C25 C20 N2 120.6(4)
C21 C20 N2 118.4(4)
C22 C21 C20 117.7(4)
C22 C21 C26 120.6(4)
C20 C21 C26 121.8(4)
C23 C22 C21 121.7(5)
C23 C22 H22A 119.1
C21 C22 H22A 119.1
C22 C23 C24 119.6(5)
C22 C23 H23A 120.2
C24 C23 H23A 120.2
C23 C24 C25 122.2(5)
C23 C24 H24A 118.9
C25 C24 H24A 118.9
C24 C25 C20 117.8(4)
C24 C25 C29 117.9(4)
C20 C25 C29 124.2(4)
C28 C26 C21 112.4(5)
C28 C26 C27 107.2(5)
C21 C26 C27 112.1(5)
C28 C26 H26A 108.3
C21 C26 H26A 108.3
C27 C26 H26A 108.3
C26 C27 H27A 109.5
C26 C27 H27B 109.5
H27A C27 H27B 109.5
C26 C27 H27C 109.5
H27A C27 H27C 109.5
H27B C27 H27C 109.5
C26 C28 H28A 109.5
C26 C28 H28B 109.5
H28A C28 H28B 109.5
C26 C28 H28C 109.5
H28A C28 H28C 109.5
H28B C28 H28C 109.5
C25 C29 C31 109.9(4)
C25 C29 C30 113.4(4)
C31 C29 C30 111.0(4)
C25 C29 H29A 107.4
C31 C29 H29A 107.4
C30 C29 H29A 107.4
C29 C30 H30A 109.5
C29 C30 H30B 109.5
H30A C30 H30B 109.5
C29 C30 H30C 109.5
H30A C30 H30C 109.5
H30B C30 H30C 109.5
C29 C31 H31A 109.5
C29 C31 H31B 109.5
H31A C31 H31B 109.5
C29 C31 H31C 109.5
H31A C31 H31C 109.5
H31B C31 H31C 109.5
O1 C32 C33 106.6(6)
O1 C32 H32A 110.4
C33 C32 H32A 110.4
O1 C32 H32B 110.4
C33 C32 H32B 110.4
H32A C32 H32B 108.6
C34 C33 C32 109.2(7)
C34 C33 H33A 109.8
C32 C33 H33A 109.8
C34 C33 H33B 109.8
C32 C33 H33B 109.8
H33A C33 H33B 108.3
C33 C34 C35 105.9(6)
C33 C34 H34A 110.6
C35 C34 H34A 110.6
C33 C34 H34B 110.6
C35 C34 H34B 110.6
H34A C34 H34B 108.7
O1 C35 C34 104.6(5)
O1 C35 H35A 110.8
C34 C35 H35A 110.8
O1 C35 H35B 110.8
C34 C35 H35B 110.8
H35A C35 H35B 108.9
O2 C36 C37 105.4(4)
O2 C36 H36A 110.7
C37 C36 H36A 110.7
O2 C36 H36B 110.7
C37 C36 H36B 110.7
H36A C36 H36B 108.8
C38 C37 C36 105.0(5)
C38 C37 H37A 110.8
C36 C37 H37A 110.8
C38 C37 H37B 110.8
C36 C37 H37B 110.8
H37A C37 H37B 108.8
C39 C38 C37 108.3(5)
C39 C38 H38A 110.0
C37 C38 H38A 110.0
C39 C38 H38B 110.0
C37 C38 H38B 110.0
H38A C38 H38B 108.4
C38 C39 O2 110.1(5)
C38 C39 H39A 109.6
O2 C39 H39A 109.6
C38 C39 H39B 109.6
O2 C39 H39B 109.6
H39A C39 H39B 108.1
C1 N1 C8 122.5(3)
C1 N1 Sc1 93.1(2)
C8 N1 Sc1 142.8(2)
C1 N2 C20 121.9(3)
C1 N2 Sc1 92.9(2)
C20 N2 Sc1 144.1(2)
C32 O1 C35 109.8(4)
C32 O1 Sc1 123.6(3)
C35 O1 Sc1 125.9(3)
C39 O2 C36 108.8(4)
C39 O2 Sc1 124.5(3)
C36 O2 Sc1 125.5(3)

loop_
_geom_bond_atom_site_label_1
_geom_bond_atom_site_label_2
_geom_bond_distance
Sc1 N1 2.171(3)
Sc1 N2 2.172(3)
Sc1 O1 2.193(3)
Sc1 O2 2.193(3)
Sc1 Cl2 2.427(2)
Sc1 Cl1 2.430(2)
Sc1 C1 2.615(4)
C1 N1 1.344(4)
C1 N2 1.348(4)
C1 C2 1.495(5)
C2 C3 1.373(5)
C2 C7 1.379(5)
C3 C4 1.371(5)
C3 H3A 0.9300
C4 C5 1.371(6)
C4 H4A 0.9300
C5 C6 1.308(6)
C5 H5A 0.9300
C6 C7 1.383(6)
C6 H6A 0.9300
C7 H7A 0.9300
C8 C13 1.399(5)
C8 C9 1.405(5)
C8 N1 1.424(4)
C9 C10 1.389(5)
C9 C14 1.519(5)
C10 C11 1.359(6)
C10 H10A 0.9300
C11 C12 1.352(6)
C11 H11A 0.9300
C12 C13 1.356(5)
C12 H12A 0.9300
C13 C17 1.522(5)
C14 C15 1.447(6)
C14 C16 1.502(6)
C14 H14A 0.9800
C15 H15A 0.9600
C15 H15B 0.9600
C15 H15C 0.9600
C16 H16A 0.9600
C16 H16B 0.9600
C16 H16C 0.9600
C17 C18 1.538(5)
C17 C19 1.539(5)
C17 H17A 0.9800
C18 H18A 0.9600
C18 H18B 0.9600
C18 H18C 0.9600
C19 H19A 0.9600
C19 H19B 0.9600
C19 H19C 0.9600
C20 C25 1.390(5)
C20 C21 1.410(5)
C20 N2 1.426(4)
C21 C22 1.396(5)
C21 C26 1.503(6)
C22 C23 1.354(6)
C22 H22A 0.9300
C23 C24 1.363(6)
C23 H23A 0.9300
C24 C25 1.389(5)
C24 H24A 0.9300
C25 C29 1.508(6)
C26 C28 1.491(7)
C26 C27 1.505(7)
C26 H26A 0.9800
C27 H27A 0.9600
C27 H27B 0.9600
C27 H27C 0.9600
C28 H28A 0.9600
C28 H28B 0.9600
C28 H28C 0.9600
C29 C31 1.528(6)
C29 C30 1.538(6)
C29 H29A 0.9800
C30 H30A 0.9600
C30 H30B 0.9600
C30 H30C 0.9600
C31 H31A 0.9600
C31 H31B 0.9600
C31 H31C 0.9600
C32 O1 1.415(6)
C32 C33 1.419(9)
C32 H32A 0.9700
C32 H32B 0.9700
C33 C34 1.410(9)
C33 H33A 0.9700
C33 H33B 0.9700
C34 C35 1.484(7)
C34 H34A 0.9700
C34 H34B 0.9700
C35 O1 1.437(5)
C35 H35A 0.9700
C35 H35B 0.9700
C36 O2 1.430(5)
C36 C37 1.485(6)
C36 H36A 0.9700
C36 H36B 0.9700
C37 C38 1.482(7)
C37 H37A 0.9700
C37 H37B 0.9700
C38 C39 1.366(6)
C38 H38A 0.9700
C38 H38B 0.9700
C39 O2 1.402(5)
C39 H39A 0.9700
C39 H39B 0.9700
